data_4350401
loop_
_publ_author_name
'Han, Lei'
'Bu, Xianhui'
'Zhang, Qichun'
'Feng, Pingyun'

_publ_section_title
;
 Solvothermal in situ ligand synthesis through disulfide cleavage: 3D
 (3,4)-connected and 2D square-grid-type coordination polymers.
;
_journal_issue 15
_journal_name_full 'Inorganic chemistry'
_journal_page_first 5736
_journal_page_last 5738
_journal_paper_doi 10.1021/ic0608041
_journal_volume 45
_journal_year 2006
_chemical_formula_moiety 'C10 H8 Co N2 S2'
_chemical_formula_sum 'C10 H8 Co N2 S2'
_chemical_formula_weight 279.23
_space_group_IT_number 15
_space_group_name_Hall '-C 2yc'
_space_group_name_H-M_alt 'C 1 2/c 1'
_symmetry_cell_setting monoclinic
_symmetry_space_group_name_H-M 'C 1 2/c 1'
_atom_sites_solution_hydrogens geom
_atom_sites_solution_primary direct
_atom_sites_solution_secondary difmap
_audit_creation_method SHELXL-97
_cell_angle_alpha 90.00
_cell_angle_beta 112.341(13)
_cell_angle_gamma 90.00
_cell_formula_units_Z 4
_cell_length_a 11.073(3)
_cell_length_b 10.213(3)
_cell_length_c 11.570(4)
_cell_measurement_reflns_used 3530
_cell_measurement_temperature 298(2)
_cell_measurement_theta_max 26.88
_cell_measurement_theta_min 2.82
_cell_volume 1210.2(6)
_computing_cell_refinement 'Bruker SMART'
_computing_data_collection 'Bruker SMART'
_computing_data_reduction 'Bruker SAINT'
_computing_molecular_graphics 'Bruker SHELXTL'
_computing_publication_material 'Bruker SHELXTL'
_computing_structure_refinement 'SHELXL-97 (Sheldrick, 1997)'
_computing_structure_solution 'SHELXS-97 (Sheldrick, 1990)'
_diffrn_ambient_temperature 298(2)
_diffrn_measured_fraction_theta_full 0.702
_diffrn_measured_fraction_theta_max 0.702
_diffrn_measurement_device_type 'Bruker APEX II diffractometer'
_diffrn_measurement_method 'phi and omega scans'
_diffrn_radiation_monochromator graphite
_diffrn_radiation_source 'fine-focus sealed tube'
_diffrn_radiation_type MoK\a
_diffrn_radiation_wavelength 0.71073
_diffrn_reflns_av_R_equivalents 0.0545
_diffrn_reflns_av_sigmaI/netI 0.0732
_diffrn_reflns_limit_h_max 11
_diffrn_reflns_limit_h_min -14
_diffrn_reflns_limit_k_max 8
_diffrn_reflns_limit_k_min -12
_diffrn_reflns_limit_l_max 14
_diffrn_reflns_limit_l_min -10
_diffrn_reflns_number 3342
_diffrn_reflns_theta_full 26.88
_diffrn_reflns_theta_max 26.88
_diffrn_reflns_theta_min 2.82
_exptl_absorpt_coefficient_mu 1.730
_exptl_absorpt_correction_T_max 1.00
_exptl_absorpt_correction_T_min 0.19
_exptl_absorpt_correction_type multi-scan
_exptl_absorpt_process_details SADABS
_exptl_crystal_colour blue
_exptl_crystal_density_diffrn 1.533
_exptl_crystal_density_method 'not measured'
_exptl_crystal_description block
_exptl_crystal_F_000 564
_exptl_crystal_size_max 0.28
_exptl_crystal_size_mid 0.20
_exptl_crystal_size_min 0.20
_refine_diff_density_max 0.875
_refine_diff_density_min -0.918
_refine_diff_density_rms 0.120
_refine_ls_extinction_method none
_refine_ls_goodness_of_fit_ref 1.044
_refine_ls_hydrogen_treatment mixed
_refine_ls_matrix_type full
_refine_ls_number_parameters 69
_refine_ls_number_reflns 918
_refine_ls_number_restraints 0
_refine_ls_restrained_S_all 1.044
_refine_ls_R_factor_all 0.1027
_refine_ls_R_factor_gt 0.0594
_refine_ls_shift/su_max 0.000
_refine_ls_shift/su_mean 0.000
_refine_ls_structure_factor_coef Fsqd
_refine_ls_weighting_details 'calc w=1/[\s^2^(Fo^2^)+(0.1032P)^2^+0.3574P] where P=(Fo^2^+2Fc^2^)/3'
_refine_ls_weighting_scheme calc
_refine_ls_wR_factor_gt 0.1455
_refine_ls_wR_factor_ref 0.1706
_reflns_number_gt 608
_reflns_number_total 918
_reflns_threshold_expression >2sigma(I)
_cod_data_source_file ic0608041si20060511_020423.cif
_cod_data_source_block e:\bu\h1-88l\a
_cod_depositor_comments
;
The following automatic conversions were performed:

data item '_exptl_absorpt_correction_type' value 'Multi-scan' was
changed to 'multi-scan' in accordance with the
/home/saulius/struct/COD-crude-data/automatic-downloads/DataCite-retrospective/ACS/depositions/lib/dictionaries/cif_core.dic
dictionary named 'cif_core.dic' version 2.4.2 last updated on
2011-04-26.

Automatic conversion script
Id: cif_fix_values 6909 2019-04-08 15:41:33Z antanas 
;
_cod_original_sg_symbol_H-M C2/c
_cod_database_code 4350401

loop_
_symmetry_equiv_pos_as_xyz
'x, y, z'
'-x, y, -z+1/2'
'x+1/2, y+1/2, z'
'-x+1/2, y+1/2, -z+1/2'
'-x, -y, -z'
'x, -y, z-1/2'
'-x+1/2, -y+1/2, -z'
'x+1/2, -y+1/2, z-1/2'

loop_
_atom_site_label
_atom_site_type_symbol
_atom_site_fract_x
_atom_site_fract_y
_atom_site_fract_z
_atom_site_U_iso_or_equiv
_atom_site_adp_type
_atom_site_occupancy
_atom_site_symmetry_multiplicity
_atom_site_calc_flag
_atom_site_refinement_flags
Co1 Co 0.5000 0.11493(11) 0.7500 0.0424(6) Uani 1 2 d S
S1 S 0.49156(16) 0.22354(19) 0.57529(17) 0.0582(7) Uani 1 1 d .
N1 N 0.8464(5) 0.4913(5) 0.6837(5) 0.0465(15) Uani 1 1 d .
C1 C 0.8300(8) 0.4098(9) 0.7626(8) 0.091(3) Uani 1 1 d .
H1A H 0.8928 0.4089 0.8434 0.110 Uiso 1 1 calc R
C2 C 0.7272(9) 0.3250(10) 0.7356(8) 0.090(3) Uani 1 1 d .
H2A H 0.7234 0.2678 0.7967 0.108 Uiso 1 1 calc R
C3 C 0.6296(6) 0.3239(7) 0.6187(6) 0.0478(18) Uani 1 1 d .
C4 C 0.6490(7) 0.4053(8) 0.5340(7) 0.074(3) Uani 1 1 d .
H4A H 0.5896 0.4061 0.4516 0.088 Uiso 1 1 calc R
C5 C 0.7557(7) 0.4861(8) 0.5698(7) 0.072(3) Uani 1 1 d .
H5A H 0.7649 0.5411 0.5097 0.087 Uiso 1 1 calc R

loop_
_atom_site_aniso_label
_atom_site_aniso_U_11
_atom_site_aniso_U_22
_atom_site_aniso_U_33
_atom_site_aniso_U_23
_atom_site_aniso_U_13
_atom_site_aniso_U_12
Co1 0.0368(8) 0.0247(8) 0.0631(10) 0.000 0.0163(6) 0.000
S1 0.0535(12) 0.0520(13) 0.0614(14) 0.0035(9) 0.0131(10) -0.0216(9)
N1 0.040(3) 0.040(3) 0.053(4) 0.010(3) 0.010(3) -0.004(3)
C1 0.088(6) 0.106(8) 0.059(5) 0.034(6) 0.004(4) -0.045(6)
C2 0.092(6) 0.095(7) 0.062(6) 0.030(5) 0.008(5) -0.060(6)
C3 0.051(4) 0.039(4) 0.052(5) 0.004(4) 0.019(4) -0.007(3)
C4 0.064(5) 0.089(7) 0.050(5) 0.014(5) 0.002(4) -0.037(5)
C5 0.075(5) 0.082(7) 0.056(5) 0.021(4) 0.020(4) -0.032(5)

loop_
_atom_type_symbol
_atom_type_description
_atom_type_scat_dispersion_real
_atom_type_scat_dispersion_imag
_atom_type_scat_source
C C 0.0033 0.0016 'International Tables Vol C Tables 4.2.6.8 and 6.1.1.4'
H H 0.0000 0.0000 'International Tables Vol C Tables 4.2.6.8 and 6.1.1.4'
N N 0.0061 0.0033 'International Tables Vol C Tables 4.2.6.8 and 6.1.1.4'
S S 0.1246 0.1234 'International Tables Vol C Tables 4.2.6.8 and 6.1.1.4'
Co Co 0.3494 0.9721 'International Tables Vol C Tables 4.2.6.8 and 6.1.1.4'

loop_
_geom_angle_atom_site_label_1
_geom_angle_atom_site_label_2
_geom_angle_atom_site_label_3
_geom_angle
_geom_angle_site_symmetry_1
_geom_angle_site_symmetry_3
N1 Co1 N1 102.7(3) 3_445 4_646
N1 Co1 S1 112.73(17) 3_445 2_656
N1 Co1 S1 102.86(17) 4_646 2_656
N1 Co1 S1 102.86(17) 3_445 .
N1 Co1 S1 112.73(17) 4_646 .
S1 Co1 S1 121.67(11) 2_656 .
C3 S1 Co1 107.1(2) . .
C1 N1 C5 114.8(6) . .
C1 N1 Co1 117.1(5) . 3
C5 N1 Co1 128.0(5) . 3
N1 C1 C2 124.9(7) . .
C1 C2 C3 120.3(7) . .
C4 C3 C2 115.1(6) . .
C4 C3 S1 120.7(5) . .
C2 C3 S1 124.2(6) . .
C3 C4 C5 120.2(6) . .
N1 C5 C4 124.7(7) . .

loop_
_geom_bond_atom_site_label_1
_geom_bond_atom_site_label_2
_geom_bond_distance
_geom_bond_site_symmetry_2
Co1 N1 2.020(5) 3_445
Co1 N1 2.020(5) 4_646
Co1 S1 2.276(2) 2_656
Co1 S1 2.276(2) .
S1 C3 1.748(7) .
N1 C1 1.299(9) .
N1 C5 1.319(8) .
N1 Co1 2.020(5) 3
C1 C2 1.369(11) .
C2 C3 1.373(10) .
C3 C4 1.363(10) .
C4 C5 1.370(9) .
